data_7041121
loop_
_publ_author_name
'Su, Wei'
'Tang, Zhaofeng'
'Li, Peiyuan'
'Wang, Gufeng'
'Xiao, Qi'
'Li, Yuchun'
'Huang, Shan'
'Gu, Yunqiong'
'Lai, Zefeng'
'Zhang, Yuexing'

_publ_section_title
;
 New dinuclear ruthenium arene complexes containing thiosemicarbazone
 ligands: synthesis, structure and cytotoxic studies.
;
_journal_issue 48
_journal_name_full 'Dalton transactions (Cambridge, England : 2003)'
_journal_page_first 19329
_journal_page_last 19340
_journal_paper_doi 10.1039/c6dt03306g
_journal_volume 45
_journal_year 2016
_chemical_formula_moiety 'C21 H28 N3 O Ru S, F6 P'
_chemical_formula_sum 'C21 H28 F6 N3 O P Ru S'
_chemical_formula_weight 616.56
_chemical_name_systematic
;
 ? 
;
_space_group_crystal_system orthorhombic
_space_group_IT_number 60
_space_group_name_Hall '-P 2n 2ab'
_space_group_name_H-M_alt 'P b c n'
_symmetry_space_group_name_Hall '-P 2n 2ab'
_symmetry_space_group_name_H-M 'P b c n'
_atom_sites_solution_hydrogens geom
_atom_sites_solution_primary direct
_atom_sites_solution_secondary difmap
_audit_creation_date 2015-03-17
_audit_creation_method
;
  Olex2 1.1
  (compiled 2011.02.15 svn.r1672, GUI svn.r3494)
;
_audit_update_record
;
2016-05-12 deposited with the CCDC.
2016-11-07 downloaded from the CCDC.
;
_cell_angle_alpha 90.00
_cell_angle_beta 90.00
_cell_angle_gamma 90.00
_cell_formula_units_Z 8
_cell_length_a 22.3084(12)
_cell_length_b 11.9982(6)
_cell_length_c 19.4421(9)
_cell_measurement_reflns_used 2416
_cell_measurement_temperature 246.0(7)
_cell_measurement_theta_max 17.4830
_cell_measurement_theta_min 3.6560
_cell_volume 5203.9(5)
_computing_cell_refinement
;
CrysAlisPro, Agilent Technologies,
Version 1.171.37.35 (release 13-08-2014 CrysAlis171 .NET)
(compiled Aug 13 2014,18:06:01)
;
_computing_data_collection
;
CrysAlisPro, Agilent Technologies,
Version 1.171.37.35 (release 13-08-2014 CrysAlis171 .NET)
(compiled Aug 13 2014,18:06:01)
;
_computing_data_reduction
;
CrysAlisPro, Agilent Technologies,
Version 1.171.37.35 (release 13-08-2014 CrysAlis171 .NET)
(compiled Aug 13 2014,18:06:01)
;
_computing_molecular_graphics
;
O. V. Dolomanov, L. J. Bourhis, R. J. Gildea, J. A. K. Howard and H. Puschmann,
OLEX2: a complete structure solution, refinement and analysis program.
J. Appl. Cryst. (2009). 42, 339-341.
;
_computing_publication_material
;
O. V. Dolomanov, L. J. Bourhis, R. J. Gildea, J. A. K. Howard and H. Puschmann,
OLEX2: a complete structure solution, refinement and analysis program.
J. Appl. Cryst. (2009). 42, 339-341.
;
_computing_structure_refinement 'SHELXL-97 (Sheldrick, 1997)'
_computing_structure_solution 'A short history of SHELX (Sheldrick, 2007)/Bruker'
_diffrn_ambient_environment N~2~
_diffrn_ambient_temperature 246.0(7)
_diffrn_detector 'CCD plate'
_diffrn_detector_area_resol_mean 15.9784
_diffrn_detector_type Eos
_diffrn_measured_fraction_theta_full 0.9944
_diffrn_measured_fraction_theta_max 0.9193
_diffrn_measurement_details
;
#__ type_ start__ end____ width___ exp.time_
  1 omega  -92.00  -36.80   0.8000   20.0000
omega____ theta____ kappa____ phi______ frames
    -      -18.0825 -178.0000 -120.0000 69

#__ type_ start__ end____ width___ exp.time_
  2 omega  -39.00   49.00   0.8000   20.0000
omega____ theta____ kappa____ phi______ frames
    -      -18.0825   57.0000   90.0000 110

#__ type_ start__ end____ width___ exp.time_
  3 omega   -8.00   48.00   0.8000   20.0000
omega____ theta____ kappa____ phi______ frames
    -      -18.0825   57.0000 -150.0000 70

#__ type_ start__ end____ width___ exp.time_
  4 omega   54.00   81.20   0.8000   20.0000
omega____ theta____ kappa____ phi______ frames
    -       19.4888   19.0000   90.0000 34

#__ type_ start__ end____ width___ exp.time_
  5 omega  -10.00   21.20   0.8000   20.0000
omega____ theta____ kappa____ phi______ frames
    -       19.4888   19.0000   90.0000 39

#__ type_ start__ end____ width___ exp.time_
  6 omega   47.00   80.60   0.8000   20.0000
omega____ theta____ kappa____ phi______ frames
    -       19.4888  178.0000  -90.0000 42
;
_diffrn_measurement_device 'four-circle diffractometer'
_diffrn_measurement_device_type 'SuperNova, Single source at offset, Eos'
_diffrn_measurement_method '\w scans'
_diffrn_orient_matrix_UB_11 -0.0028923000
_diffrn_orient_matrix_UB_12 -0.0470552000
_diffrn_orient_matrix_UB_13 0.0218307000
_diffrn_orient_matrix_UB_21 -0.0315691000
_diffrn_orient_matrix_UB_22 0.0014748000
_diffrn_orient_matrix_UB_23 -0.0042949000
_diffrn_orient_matrix_UB_31 0.0024861000
_diffrn_orient_matrix_UB_32 -0.0357577000
_diffrn_orient_matrix_UB_33 -0.0289072000
_diffrn_radiation_monochromator mirror
_diffrn_radiation_probe x-ray
_diffrn_radiation_type 'Mo K\a'
_diffrn_radiation_wavelength 0.71073
_diffrn_reflns_av_R_equivalents 0.0816
_diffrn_reflns_av_unetI/netI 0.0809
_diffrn_reflns_limit_h_max 26
_diffrn_reflns_limit_h_min -27
_diffrn_reflns_limit_k_max 14
_diffrn_reflns_limit_k_min -14
_diffrn_reflns_limit_l_max 14
_diffrn_reflns_limit_l_min -24
_diffrn_reflns_number 26276
_diffrn_reflns_theta_full 26.37
_diffrn_reflns_theta_max 26.37
_diffrn_reflns_theta_min 3.39
_diffrn_source 'SuperNova (Mo) X-ray Source'
_exptl_absorpt_coefficient_mu 0.806
_exptl_absorpt_correction_T_max 1.00000
_exptl_absorpt_correction_T_min 0.75390
_exptl_absorpt_correction_type multi-scan
_exptl_absorpt_process_details
;
CrysAlisPro, Agilent Technologies,
Version 1.171.37.35 (release 13-08-2014 CrysAlis171 .NET)
(compiled Aug 13 2014,18:06:01)
Empirical absorption correction using spherical harmonics,
 implemented in SCALE3 ABSPACK scaling algorithm.
;
_exptl_crystal_density_diffrn 1.574
_exptl_crystal_density_method 'not measured'
_exptl_crystal_F_000 2496
_exptl_crystal_size_max 0.44
_exptl_crystal_size_mid 0.20
_exptl_crystal_size_min 0.15
_refine_diff_density_max 0.837
_refine_diff_density_min -0.770
_refine_diff_density_rms 0.096
_refine_ls_extinction_method none
_refine_ls_goodness_of_fit_ref 1.060
_refine_ls_hydrogen_treatment mixed
_refine_ls_matrix_type full
_refine_ls_number_parameters 299
_refine_ls_number_reflns 5302
_refine_ls_number_restraints 0
_refine_ls_restrained_S_all 1.060
_refine_ls_R_factor_all 0.2341
_refine_ls_R_factor_gt 0.1081
_refine_ls_shift/su_max 1.838
_refine_ls_shift/su_mean 0.033
_refine_ls_structure_factor_coef Fsqd
_refine_ls_weighting_details 'calc w=1/[\s^2^(Fo^2^)+(0.2000P)^2^+0.0000P] where P=(Fo^2^+2Fc^2^)/3'
_refine_ls_weighting_scheme calc
_refine_ls_wR_factor_gt 0.3108
_refine_ls_wR_factor_ref 0.4148
_reflns_number_gt 1803
_reflns_number_total 5302
_reflns_threshold_expression >2sigma(I)
_cod_data_source_file c6dt03306g2.cif
_cod_data_source_block 0118-gxsy-sw-8aaa
_cod_depositor_comments 'Adding full bibliography for 7041117--7041126.cif.'
_cod_database_code 7041121
_reflns_odcompleteness_completeness 99.44
_reflns_odcompleteness_iscentric 1
_reflns_odcompleteness_theta 26.32

loop_
_space_group_symop_id
_space_group_symop_operation_xyz
1 'x, y, z'
2 '-x+1/2, -y+1/2, z+1/2'
3 'x+1/2, -y+1/2, -z'
4 '-x, y, -z+1/2'
5 '-x, -y, -z'
6 'x-1/2, y-1/2, -z-1/2'
7 '-x-1/2, y-1/2, z'
8 'x, -y, z-1/2'

loop_
_atom_site_label
_atom_site_type_symbol
_atom_site_fract_x
_atom_site_fract_y
_atom_site_fract_z
_atom_site_U_iso_or_equiv
_atom_site_adp_type
_atom_site_occupancy
_atom_site_symmetry_multiplicity
_atom_site_calc_flag
_atom_site_refinement_flags
Ru1 Ru 0.57488(4) 0.88284(9) 0.71734(6) 0.1172(7) Uani 1 1 d .
S1 S 0.52535(14) 0.8589(3) 0.82500(18) 0.1161(11) Uani 1 1 d .
C10 C 0.7024(13) 0.831(3) 0.8431(19) 0.37(3) Uani 1 1 d .
H10A H 0.7336 0.8136 0.8737 0.443 Uiso 1 1 calc R
H10B H 0.6715 0.7799 0.8350 0.443 Uiso 1 1 calc R
C4 C 0.6698(6) 0.8937(15) 0.6889(11) 0.142(6) Uani 1 1 d .
H4 H 0.6973 0.8344 0.6884 0.171 Uiso 1 1 calc R
N N 0.5372(6) 0.653(2) 0.8503(10) 0.217(9) Uani 1 1 d .
H H 0.5385 0.5848 0.8352 0.260 Uiso 1 1 calc R
N10 N 0.5987(12) 0.605(2) 0.724(2) 0.33(3) Uani 1 1 d .
H10 H 0.5952 0.5445 0.7481 0.396 Uiso 1 1 calc R
C18 C 0.6199(9) 0.615(3) 0.6704(8) 0.239(18) Uani 1 1 d .
H18 H 0.6223 0.6783 0.6421 0.287 Uiso 1 1 calc R
P1 P 0.5981(9) 0.7080(11) 0.4153(5) 0.338(8) Uani 1 1 d .
C7 C 0.5819(11) 1.062(2) 0.687(3) 0.237(17) Uani 1 1 d .
H7 H 0.5544 1.1216 0.6858 0.284 Uiso 1 1 calc R
F4 F 0.6270(10) 0.7992(13) 0.4416(6) 0.267(9) Uani 1 1 d .
C19 C 0.5539(10) 0.7079(19) 0.8058(11) 0.162(8) Uani 1 1 d .
N7 N 0.5787(5) 0.7183(10) 0.7428(7) 0.123(4) Uani 1 1 d .
O O 0.7084(8) 0.1883(14) 0.5865(12) 0.237(7) Uani 1 1 d .
F5 F 0.5757(16) 0.836(3) 0.4020(18) 0.58(3) Uani 1 1 d .
C8 C 0.7022(11) 0.921(2) 0.8142(10) 0.216(11) Uani 1 1 d .
H8 H 0.6745 0.9546 0.8480 0.259 Uiso 1 1 calc R
C20 C 0.5170(7) 0.6464(16) 0.9135(8) 0.170(7) Uani 1 1 d .
H20A H 0.4968 0.5743 0.9187 0.204 Uiso 1 1 calc R
H20B H 0.4865 0.7044 0.9195 0.204 Uiso 1 1 calc R
C12 C 0.6926(9) 0.2872(15) 0.6058(14) 0.31(3) Uani 1 1 d G
C13 C 0.6922(8) 0.382(2) 0.5648(8) 0.190(8) Uani 1 1 d G
H13 H 0.7078 0.3793 0.5199 0.228 Uiso 1 1 calc R
C14 C 0.6686(7) 0.4812(15) 0.5902(9) 0.218(10) Uani 1 1 d G
H14 H 0.6683 0.5454 0.5624 0.262 Uiso 1 1 calc R
C15 C 0.6456(7) 0.4854(18) 0.6565(11) 0.30(2) Uani 1 1 d G
C16 C 0.6460(8) 0.390(3) 0.6975(8) 0.64(8) Uani 1 1 d G
H16 H 0.6304 0.3933 0.7424 0.773 Uiso 1 1 calc R
C17 C 0.6696(9) 0.2914(19) 0.6722(13) 0.38(4) Uani 1 1 d G
H17 H 0.6699 0.2272 0.6999 0.462 Uiso 1 1 calc R
C5 C 0.6614(8) 0.9548(18) 0.7502(12) 0.146(5) Uani 1 1 d .
C9 C 0.7490(11) 1.0173(17) 0.8204(10) 0.232(9) Uani 1 1 d .
H9A H 0.7689 1.0129 0.8647 0.349 Uiso 1 1 calc R
H9B H 0.7286 1.0884 0.8163 0.349 Uiso 1 1 calc R
H9C H 0.7785 1.0104 0.7839 0.349 Uiso 1 1 calc R
C3 C 0.6371(8) 0.920(2) 0.6273(9) 0.176(8) Uani 1 1 d .
H3 H 0.6470 0.8836 0.5862 0.211 Uiso 1 1 calc R
C2 C 0.5928(13) 0.997(2) 0.6268(19) 0.211(12) Uani 1 1 d .
C1 C 0.5545(10) 1.020(3) 0.5658(14) 0.330(19) Uani 1 1 d .
H1A H 0.5387 0.9510 0.5476 0.495 Uiso 1 1 calc R
H1B H 0.5782 1.0574 0.5307 0.495 Uiso 1 1 calc R
H1C H 0.5215 1.0683 0.5793 0.495 Uiso 1 1 calc R
C6 C 0.6153(14) 1.034(2) 0.7497(15) 0.201(8) Uani 1 1 d .
H6 H 0.6051 1.0697 0.7910 0.241 Uiso 1 1 calc R
C11 C 0.7190(16) 0.163(3) 0.5200(17) 0.34(2) Uani 1 1 d .
H11A H 0.7100 0.2274 0.4915 0.510 Uiso 1 1 calc R
H11B H 0.6937 0.1012 0.5063 0.510 Uiso 1 1 calc R
H11C H 0.7608 0.1427 0.5143 0.510 Uiso 1 1 calc R
F1 F 0.6530(15) 0.670(4) 0.454(2) 0.65(4) Uani 1 1 d .
F3 F 0.6349(14) 0.734(2) 0.3560(11) 0.427(17) Uani 1 1 d .
F6 F 0.5863(16) 0.721(3) 0.4893(11) 0.50(2) Uani 1 1 d .
F2 F 0.591(4) 0.607(2) 0.403(2) 0.87(8) Uani 1 1 d .
C21 C 0.5600(14) 0.657(3) 0.9694(12) 0.313(18) Uani 1 1 d .
H21A H 0.5911 0.7098 0.9563 0.470 Uiso 1 1 calc R
H21B H 0.5780 0.5853 0.9789 0.470 Uiso 1 1 calc R
H21C H 0.5397 0.6841 1.0103 0.470 Uiso 1 1 calc R

loop_
_atom_site_aniso_label
_atom_site_aniso_U_11
_atom_site_aniso_U_22
_atom_site_aniso_U_33
_atom_site_aniso_U_23
_atom_site_aniso_U_13
_atom_site_aniso_U_12
Ru1 0.0899(9) 0.1171(10) 0.1446(12) 0.0324(6) 0.0062(6) -0.0007(5)
S1 0.098(2) 0.129(3) 0.121(2) -0.005(2) -0.0016(16) -0.0097(19)
C10 0.27(3) 0.36(4) 0.47(5) 0.32(4) -0.18(3) -0.14(3)
C4 0.089(9) 0.164(14) 0.173(15) 0.030(13) 0.046(10) 0.001(8)
N 0.096(9) 0.38(3) 0.171(15) -0.074(17) 0.002(9) 0.027(13)
N10 0.23(2) 0.24(3) 0.52(5) 0.27(3) -0.25(3) -0.14(2)
C18 0.117(12) 0.49(5) 0.105(11) 0.139(18) -0.004(9) -0.09(2)
P1 0.68(3) 0.175(8) 0.161(7) 0.004(6) -0.011(12) -0.003(12)
C7 0.138(18) 0.106(15) 0.47(6) 0.12(3) -0.01(3) -0.039(14)
F4 0.52(3) 0.146(9) 0.138(9) 0.029(8) 0.004(13) 0.027(14)
C19 0.173(16) 0.191(18) 0.122(13) 0.080(13) -0.018(11) -0.095(14)
N7 0.117(9) 0.094(7) 0.157(10) 0.007(7) -0.019(7) 0.007(6)
O 0.263(17) 0.161(12) 0.29(2) -0.005(15) -0.013(16) -0.009(14)
F5 0.62(5) 0.53(4) 0.58(5) 0.34(4) 0.26(4) 0.43(4)
C8 0.24(2) 0.26(2) 0.148(14) 0.048(16) -0.070(15) -0.17(2)
C20 0.114(10) 0.29(2) 0.111(10) -0.060(12) 0.010(9) -0.045(12)
C12 0.31(4) 0.24(3) 0.39(6) 0.16(4) -0.22(5) -0.13(3)
C13 0.22(2) 0.21(2) 0.143(15) -0.018(16) -0.040(15) -0.010(17)
C14 0.142(15) 0.32(3) 0.19(2) -0.08(2) 0.010(13) -0.015(18)
C15 0.119(15) 0.38(4) 0.39(4) -0.29(4) -0.03(2) 0.02(2)
C16 0.43(7) 0.79(12) 0.72(11) 0.69(11) -0.38(7) -0.42(8)
C17 0.25(3) 0.64(9) 0.26(3) 0.28(5) -0.11(3) -0.22(5)
C5 0.097(11) 0.140(14) 0.201(19) 0.018(14) 0.013(12) -0.025(10)
C9 0.211(19) 0.21(2) 0.27(2) -0.074(18) -0.01(2) -0.01(2)
C3 0.112(12) 0.28(2) 0.141(12) 0.091(15) -0.011(10) -0.024(13)
C2 0.151(19) 0.144(19) 0.34(4) 0.09(2) -0.01(2) -0.012(17)
C1 0.166(16) 0.47(4) 0.36(3) 0.31(3) -0.07(2) -0.04(2)
C6 0.20(2) 0.144(18) 0.26(3) 0.026(18) 0.02(2) -0.050(18)
C11 0.30(4) 0.48(6) 0.24(3) -0.13(3) -0.07(3) 0.08(3)
F1 0.33(3) 0.95(9) 0.68(7) 0.65(7) -0.09(4) -0.02(4)
F3 0.61(5) 0.44(4) 0.238(18) 0.16(2) 0.10(2) 0.09(3)
F6 0.58(5) 0.68(5) 0.234(19) -0.01(3) 0.23(2) -0.24(4)
F2 1.9(2) 0.19(2) 0.48(5) -0.08(3) 0.31(8) -0.05(5)
C21 0.25(3) 0.54(5) 0.155(18) 0.04(3) -0.016(19) -0.13(3)

loop_
_atom_type_symbol
_atom_type_description
_atom_type_scat_dispersion_real
_atom_type_scat_dispersion_imag
_atom_type_scat_source
C C 0.0033 0.0016 'International Tables Vol C Tables 4.2.6.8 and 6.1.1.4'
H H 0.0000 0.0000 'International Tables Vol C Tables 4.2.6.8 and 6.1.1.4'
F F 0.0171 0.0103 'International Tables Vol C Tables 4.2.6.8 and 6.1.1.4'
N N 0.0061 0.0033 'International Tables Vol C Tables 4.2.6.8 and 6.1.1.4'
O O 0.0106 0.0060 'International Tables Vol C Tables 4.2.6.8 and 6.1.1.4'
P P 0.1023 0.0942 'International Tables Vol C Tables 4.2.6.8 and 6.1.1.4'
Ru Ru -1.2594 0.8363 'International Tables Vol C Tables 4.2.6.8 and 6.1.1.4'
S S 0.1246 0.1234 'International Tables Vol C Tables 4.2.6.8 and 6.1.1.4'

loop_
_geom_angle_atom_site_label_1
_geom_angle_atom_site_label_2
_geom_angle_atom_site_label_3
_geom_angle
_geom_angle_site_symmetry_3
S1 Ru1 S1 81.66(13) 4_656
C4 Ru1 S1 145.2(6) 4_656
C4 Ru1 S1 132.5(6) .
C4 Ru1 C7 78.9(9) .
C4 Ru1 C5 37.4(6) .
C4 Ru1 C3 37.5(6) .
C4 Ru1 C2 66.3(9) .
C7 Ru1 S1 95.1(8) 4_656
C7 Ru1 S1 112.5(13) .
C7 Ru1 C3 64.0(12) .
C7 Ru1 C2 36.9(11) .
N7 Ru1 S1 71.9(4) .
N7 Ru1 S1 90.4(3) 4_656
N7 Ru1 C4 94.5(5) .
N7 Ru1 C7 173.4(8) .
N7 Ru1 C5 105.7(6) .
N7 Ru1 C3 110.7(8) .
N7 Ru1 C2 140.0(10) .
N7 Ru1 C6 137.6(11) .
C5 Ru1 S1 101.4(6) .
C5 Ru1 S1 163.8(6) 4_656
C5 Ru1 C7 68.9(9) .
C5 Ru1 C3 67.2(7) .
C5 Ru1 C2 80.5(9) .
C3 Ru1 S1 109.1(4) 4_656
C3 Ru1 S1 168.6(5) .
C2 Ru1 S1 146.9(9) .
C2 Ru1 S1 88.3(8) 4_656
C2 Ru1 C3 34.4(7) .
C6 Ru1 S1 92.3(7) .
C6 Ru1 S1 126.9(10) 4_656
C6 Ru1 C4 67.2(9) .
C6 Ru1 C7 39.5(10) .
C6 Ru1 C5 37.7(8) .
C6 Ru1 C3 78.4(9) .
C6 Ru1 C2 68.9(11) .
Ru1 S1 Ru1 96.68(13) 4_656
C19 S1 Ru1 78.1(6) .
C19 S1 Ru1 110.4(5) 4_656
H10A C10 H10B 120.0 .
C8 C10 H10A 120.0 .
C8 C10 H10B 120.0 .
Ru1 C4 H4 126.1 .
C5 C4 Ru1 72.0(8) .
C5 C4 H4 119.3 .
C5 C4 C3 121.3(17) .
C3 C4 Ru1 74.5(9) .
C3 C4 H4 119.4 .
C19 N H 105.8 .
C19 N C20 148(3) .
C20 N H 105.9 .
C18 N10 H10 127.7 .
C18 N10 N7 105(2) .
N7 N10 H10 127.5 .
N10 C18 H18 129.5 .
N10 C18 C15 101(3) .
C15 C18 H18 129.4 .
F4 P1 F5 56.9(17) .
F4 P1 F1 71(3) .
F4 P1 F3 81.7(16) .
F4 P1 F6 68.3(13) .
F1 P1 F5 128(3) .
F3 P1 F5 81.0(14) .
F3 P1 F1 90(2) .
F3 P1 F6 149(2) .
F6 P1 F5 90(2) .
F6 P1 F1 72(2) .
F2 P1 F4 155(4) .
F2 P1 F5 148(4) .
F2 P1 F1 84(4) .
F2 P1 F3 98(3) .
F2 P1 F6 105(3) .
Ru1 C7 H7 133.4 .
C2 C7 Ru1 72.5(14) .
C2 C7 H7 121.2 .
C2 C7 C6 118(3) .
C6 C7 Ru1 65.8(11) .
C6 C7 H7 121.1 .
P1 F4 F5 71(2) .
P1 F4 F1 58.4(18) .
P1 F4 F6 58.8(13) .
F5 F4 F1 129(3) .
F5 F4 F6 92(2) .
F6 F4 F1 64.8(19) .
N C19 S1 106(2) .
N C19 N7 150(3) .
N7 C19 S1 102.8(11) .
N10 N7 Ru1 147.6(17) .
C19 N7 Ru1 107.0(12) .
C19 N7 N10 105.3(18) .
C12 O C11 122(3) .
F4 F5 P1 52.4(9) .
C10 C8 H8 93.3 .
C10 C8 C5 126(2) .
C10 C8 C9 128(2) .
C5 C8 H8 93.3 .
C9 C8 H8 93.4 .
C9 C8 C5 104.4(16) .
N C20 H20A 107.7 .
N C20 H20B 107.9 .
N C20 C21 117.9(16) .
H20A C20 H20B 107.1 .
C21 C20 H20A 108.0 .
C21 C20 H20B 107.8 .
O C12 C13 126(2) .
O C12 C17 114(2) .
C13 C12 C17 120.0 .
C12 C13 H13 120.0 .
C12 C13 C14 120.0 .
C14 C13 H13 120.0 .
C13 C14 H14 120.0 .
C15 C14 C13 120.0 .
C15 C14 H14 120.0 .
C14 C15 C18 108.0(16) .
C16 C15 C18 132.0(16) .
C16 C15 C14 120.0 .
C15 C16 H16 120.0 .
C17 C16 C15 120.0 .
C17 C16 H16 120.0 .
C12 C17 H17 120.0 .
C16 C17 C12 120.0 .
C16 C17 H17 120.0 .
C4 C5 Ru1 70.7(9) .
C4 C5 C8 117(2) .
C8 C5 Ru1 128.5(11) .
C6 C5 Ru1 67.6(10) .
C6 C5 C4 116.3(19) .
C6 C5 C8 127(2) .
C8 C9 H9A 109.4 .
C8 C9 H9B 109.5 .
C8 C9 H9C 109.5 .
H9A C9 H9B 109.5 .
H9A C9 H9C 109.5 .
H9B C9 H9C 109.5 .
Ru1 C3 H3 134.6 .
C4 C3 Ru1 68.0(8) .
C4 C3 H3 118.9 .
C2 C3 Ru1 72.2(14) .
C2 C3 C4 122(2) .
C2 C3 H3 119.0 .
C7 C2 Ru1 70.6(16) .
C7 C2 C1 116(3) .
C3 C2 Ru1 73.4(13) .
C3 C2 C7 120(3) .
C3 C2 C1 124(3) .
C1 C2 Ru1 129.3(17) .
C2 C1 H1A 109.5 .
C2 C1 H1B 109.5 .
C2 C1 H1C 109.5 .
H1A C1 H1B 109.5 .
H1A C1 H1C 109.5 .
H1B C1 H1C 109.5 .
Ru1 C6 H6 123.0 .
C7 C6 Ru1 74.7(14) .
C7 C6 H6 118.9 .
C5 C6 Ru1 74.8(12) .
C5 C6 C7 122(3) .
C5 C6 H6 118.8 .
O C11 H11A 109.4 .
O C11 H11B 109.5 .
O C11 H11C 109.5 .
H11A C11 H11B 109.5 .
H11A C11 H11C 109.5 .
H11B C11 H11C 109.5 .
P1 F1 F4 50.7(13) .
P1 F1 F6 53.0(16) .
F4 F1 F6 55(2) .
P1 F6 F4 52.9(9) .
P1 F6 F1 54.9(14) .
F4 F6 F1 59.7(15) .
C20 C21 H21A 111.7 .
C20 C21 H21B 111.5 .
C20 C21 H21C 111.2 .
H21A C21 H21B 107.4 .
H21A C21 H21C 107.5 .
H21B C21 H21C 107.4 .

loop_
_geom_bond_atom_site_label_1
_geom_bond_atom_site_label_2
_geom_bond_distance
_geom_bond_site_symmetry_2
Ru1 S1 2.384(4) .
Ru1 S1 2.400(3) 4_656
Ru1 C4 2.192(13) .
Ru1 C7 2.24(2) .
Ru1 N7 2.037(12) .
Ru1 C5 2.209(15) .
Ru1 C3 2.278(16) .
Ru1 C2 2.26(3) .
Ru1 C6 2.12(2) .
S1 Ru1 2.400(3) 4_656
S1 C19 1.96(3) .
C10 H10A 0.9400 .
C10 H10B 0.9400 .
C10 C8 1.21(3) .
C4 H4 0.9400 .
C4 C5 1.41(2) .
C4 C3 1.44(2) .
N H 0.8700 .
N C19 1.15(2) .
N C20 1.31(2) .
N10 H10 0.8700 .
N10 C18 1.15(4) .
N10 N7 1.47(4) .
C18 H18 0.9400 .
C18 C15 1.68(4) .
P1 F4 1.370(18) .
P1 F5 1.63(2) .
P1 F1 1.51(3) .
P1 F3 1.45(2) .
P1 F6 1.47(2) .
P1 F2 1.25(3) .
C7 H7 0.9400 .
C7 C2 1.42(4) .
C7 C6 1.48(4) .
F4 F5 1.45(3) .
F4 F1 1.67(5) .
F4 F6 1.60(2) .
C19 N7 1.35(2) .
O C12 1.29(2) .
O C11 1.35(3) .
C8 H8 0.9900 .
C8 C5 1.59(3) .
C8 C9 1.57(2) .
C20 H20A 0.9800 .
C20 H20B 0.9800 .
C20 C21 1.46(3) .
C12 C13 1.3900 .
C12 C17 1.3900 .
C13 H13 0.9400 .
C13 C14 1.3900 .
C14 H14 0.9400 .
C14 C15 1.3900 .
C15 C16 1.3900 .
C16 H16 0.9400 .
C16 C17 1.3900 .
C17 H17 0.9400 .
C5 C6 1.40(3) .
C9 H9A 0.9700 .
C9 H9B 0.9700 .
C9 H9C 0.9700 .
C3 H3 0.9400 .
C3 C2 1.34(3) .
C2 C1 1.49(4) .
C1 H1A 0.9701 .
C1 H1B 0.9701 .
C1 H1C 0.9701 .
C6 H6 0.9400 .
C11 H11A 0.9701 .
C11 H11B 0.9701 .
C11 H11C 0.9701 .
F1 F6 1.75(5) .
C21 H21A 0.9892 .
C21 H21B 0.9888 .
C21 H21C 0.9883 .

loop_
_geom_torsion_atom_site_label_1
_geom_torsion_atom_site_label_2
_geom_torsion_atom_site_label_3
_geom_torsion_atom_site_label_4
_geom_torsion
_geom_torsion_site_symmetry_1
_geom_torsion_site_symmetry_4
Ru1 S1 C19 N -178.0(14) . .
Ru1 S1 C19 N -85.2(14) 4_656 .
Ru1 S1 C19 N7 88.9(10) 4_656 .
Ru1 S1 C19 N7 -3.9(9) . .
Ru1 C4 C5 C8 124.2(12) . .
Ru1 C4 C5 C6 -51.4(13) . .
Ru1 C4 C3 C2 50.0(18) . .
Ru1 C7 C2 C3 -56.8(19) . .
Ru1 C7 C2 C1 125(2) . .
Ru1 C7 C6 C5 60.4(15) . .
Ru1 C5 C6 C7 -60.4(16) . .
Ru1 C3 C2 C7 55(2) . .
Ru1 C3 C2 C1 -127(2) . .
S1 Ru1 S1 Ru1 -13.78(17) 4_656 4_656
S1 Ru1 S1 C19 95.8(5) 4_656 .
S1 Ru1 C4 C5 -40.8(12) . .
S1 Ru1 C4 C5 152.6(10) 4_656 .
S1 Ru1 C4 C3 21.5(18) 4_656 .
S1 Ru1 C4 C3 -171.9(12) . .
S1 Ru1 C7 C2 -163.4(16) . .
S1 Ru1 C7 C2 -80.3(18) 4_656 .
S1 Ru1 C7 C6 147.2(19) 4_656 .
S1 Ru1 C7 C6 64.1(19) . .
S1 Ru1 N7 N10 179.7(18) . .
S1 Ru1 N7 N10 98.6(17) 4_656 .
S1 Ru1 N7 C19 -85.0(9) 4_656 .
S1 Ru1 N7 C19 -3.9(9) . .
S1 Ru1 C5 C4 150.6(10) . .
S1 Ru1 C5 C4 -110(2) 4_656 .
S1 Ru1 C5 C8 41(2) . .
S1 Ru1 C5 C8 140.9(18) 4_656 .
S1 Ru1 C5 C6 21(3) 4_656 .
S1 Ru1 C5 C6 -78.7(14) . .
S1 Ru1 C3 C4 32(4) . .
S1 Ru1 C3 C4 -167.2(11) 4_656 .
S1 Ru1 C3 C2 -105(3) . .
S1 Ru1 C3 C2 55.8(19) 4_656 .
S1 Ru1 C2 C7 29(3) . .
S1 Ru1 C2 C7 100.8(18) 4_656 .
S1 Ru1 C2 C3 -128.6(16) 4_656 .
S1 Ru1 C2 C3 159.6(10) . .
S1 Ru1 C2 C1 -80(4) . .
S1 Ru1 C2 C1 -8(3) 4_656 .
S1 Ru1 C6 C7 -42(2) 4_656 .
S1 Ru1 C6 C7 -124(2) . .
S1 Ru1 C6 C5 105.9(13) . .
S1 Ru1 C6 C5 -172.8(10) 4_656 .
S1 C19 N7 Ru1 4.6(10) . .
S1 C19 N7 N10 -177.4(10) . .
C10 C8 C5 Ru1 24(5) . .
C10 C8 C5 C4 -62(4) . .
C10 C8 C5 C6 113(4) . .
C4 Ru1 S1 Ru1 173.9(7) . 4_656
C4 Ru1 S1 C19 -76.5(8) . .
C4 Ru1 C7 C2 65.0(18) . .
C4 Ru1 C7 C6 -67.5(18) . .
C4 Ru1 N7 N10 -46.8(18) . .
C4 Ru1 N7 C19 129.6(11) . .
C4 Ru1 C5 C8 -109(3) . .
C4 Ru1 C5 C6 130.8(18) . .
C4 Ru1 C3 C2 -137(2) . .
C4 Ru1 C2 C7 -103.7(19) . .
C4 Ru1 C2 C3 27.0(15) . .
C4 Ru1 C2 C1 148(4) . .
C4 Ru1 C6 C7 100(2) . .
C4 Ru1 C6 C5 -29.9(12) . .
C4 C5 C6 Ru1 52.9(13) . .
C4 C5 C6 C7 -7(2) . .
C4 C3 C2 Ru1 -48.3(16) . .
C4 C3 C2 C7 7(3) . .
C4 C3 C2 C1 -174.8(19) . .
N C19 N7 Ru1 173(3) . .
N C19 N7 N10 -9(4) . .
N10 C18 C15 C14 175.2(14) . .
N10 C18 C15 C16 -4(2) . .
C18 N10 N7 Ru1 -3(3) . .
C18 N10 N7 C19 -179.8(16) . .
C18 C15 C16 C17 178.7(17) . .
P1 F4 F1 F6 -67.6(16) . .
P1 F4 F6 F1 67(2) . .
P1 F1 F6 F4 -63.6(13) . .
C7 Ru1 S1 Ru1 78.3(9) . 4_656
C7 Ru1 S1 C19 -172.2(11) . .
C7 Ru1 C4 C5 69.7(16) . .
C7 Ru1 C4 C3 -61.4(17) . .
C7 Ru1 N7 N10 -47(13) . .
C7 Ru1 N7 C19 129(12) . .
C7 Ru1 C5 C4 -99.5(17) . .
C7 Ru1 C5 C8 151(3) . .
C7 Ru1 C5 C6 31.3(18) . .
C7 Ru1 C3 C4 106.5(15) . .
C7 Ru1 C3 C2 -30.5(19) . .
C7 Ru1 C2 C3 131(3) . .
C7 Ru1 C2 C1 -109(4) . .
C7 Ru1 C6 C5 -130(3) . .
F4 P1 F1 F6 72.6(19) . .
F4 P1 F6 F1 -76(2) . .
F4 F1 F6 P1 63.6(13) . .
C19 N C20 C21 -77(4) . .
N7 Ru1 S1 Ru1 -106.9(3) . 4_656
N7 Ru1 S1 C19 2.6(6) . .
N7 Ru1 C4 C5 -110.2(11) . .
N7 Ru1 C4 C3 118.7(14) . .
N7 Ru1 C7 C2 66(13) . .
N7 Ru1 C7 C6 -67(14) . .
N7 Ru1 C5 C4 76.4(11) . .
N7 Ru1 C5 C8 -33(2) . .
N7 Ru1 C5 C6 -152.8(14) . .
N7 Ru1 C3 C4 -69.2(14) . .
N7 Ru1 C3 C2 153.8(17) . .
N7 Ru1 C2 C7 -170.7(13) . .
N7 Ru1 C2 C3 -40(2) . .
N7 Ru1 C2 C1 81(3) . .
N7 Ru1 C6 C7 171.0(18) . .
N7 Ru1 C6 C5 40.6(19) . .
N7 N10 C18 C15 175.9(11) . .
O C12 C13 C14 174(2) . .
O C12 C17 C16 -174.4(18) . .
F5 P1 F4 F1 -177(2) . .
F5 P1 F4 F6 105(2) . .
F5 P1 F1 F4 3(3) . .
F5 P1 F1 F6 75(2) . .
F5 P1 F6 F4 -54.0(18) . .
F5 P1 F6 F1 -130(3) . .
F5 F4 F1 P1 -3(3) . .
F5 F4 F1 F6 -71(3) . .
F5 F4 F6 P1 66(2) . .
F5 F4 F6 F1 133(3) . .
C8 C5 C6 Ru1 -122.2(15) . .
C8 C5 C6 C7 177.4(15) . .
C20 N C19 S1 -20(4) . .
C20 N C19 N7 172(2) . .
C12 C13 C14 C15 0.0 . .
C13 C12 C17 C16 0.0 . .
C13 C14 C15 C18 -179.0(14) . .
C13 C14 C15 C16 0.0 . .
C14 C15 C16 C17 0.0 . .
C15 C16 C17 C12 0.0 . .
C17 C12 C13 C14 0.0 . .
C5 Ru1 S1 Ru1 150.1(6) . 4_656
C5 Ru1 S1 C19 -100.4(8) . .
C5 Ru1 C4 C3 -131.1(17) . .
C5 Ru1 C7 C2 102.6(19) . .
C5 Ru1 C7 C6 -29.9(16) . .
C5 Ru1 N7 N10 -83.1(19) . .
C5 Ru1 N7 C19 93.3(11) . .
C5 Ru1 C3 C4 29.7(11) . .
C5 Ru1 C3 C2 -107(2) . .
C5 Ru1 C2 C7 -67.5(17) . .
C5 Ru1 C2 C3 63.2(17) . .
C5 Ru1 C2 C1 -176(3) . .
C5 Ru1 C6 C7 130(3) . .
C5 C4 C3 Ru1 -57.0(12) . .
C5 C4 C3 C2 -7(3) . .
C9 C8 C5 Ru1 -167.4(17) . .
C9 C8 C5 C4 107(2) . .
C9 C8 C5 C6 -78(2) . .
C3 Ru1 S1 Ru1 148(3) . 4_656
C3 Ru1 S1 C19 -102(3) . .
C3 Ru1 C4 C5 131.1(17) . .
C3 Ru1 C7 C2 28.5(16) . .
C3 Ru1 C7 C6 -104.0(18) . .
C3 Ru1 N7 N10 -12.0(19) . .
C3 Ru1 N7 C19 164.4(10) . .
C3 Ru1 C5 C4 -29.8(11) . .
C3 Ru1 C5 C8 -139(3) . .
C3 Ru1 C5 C6 100.9(15) . .
C3 Ru1 C2 C7 -131(3) . .
C3 Ru1 C2 C1 121(4) . .
C3 Ru1 C6 C7 62.9(19) . .
C3 Ru1 C6 C5 -67.5(13) . .
C3 C4 C5 Ru1 58.2(13) . .
C3 C4 C5 C8 -177.6(13) . .
C3 C4 C5 C6 7(2) . .
C2 Ru1 S1 Ru1 60.0(15) . 4_656
C2 Ru1 S1 C19 169.5(15) . .
C2 Ru1 C4 C5 106.2(15) . .
C2 Ru1 C4 C3 -24.9(15) . .
C2 Ru1 C7 C6 -132(3) . .
C2 Ru1 N7 N10 11(2) . .
C2 Ru1 N7 C19 -172.8(14) . .
C2 Ru1 C5 C4 -63.0(13) . .
C2 Ru1 C5 C8 -172(3) . .
C2 Ru1 C5 C6 67.7(15) . .
C2 Ru1 C3 C4 137(2) . .
C2 Ru1 C6 C7 28.3(18) . .
C2 Ru1 C6 C5 -102.1(15) . .
C2 C7 C6 Ru1 -52.5(19) . .
C2 C7 C6 C5 8(3) . .
C6 Ru1 S1 Ru1 113.2(10) . 4_656
C6 Ru1 S1 C19 -137.2(11) . .
C6 Ru1 C4 C5 30.1(12) . .
C6 Ru1 C4 C3 -101.0(15) . .
C6 Ru1 C7 C2 132(3) . .
C6 Ru1 N7 N10 -108(2) . .
C6 Ru1 N7 C19 68.9(15) . .
C6 Ru1 C5 C4 -130.8(18) . .
C6 Ru1 C5 C8 120(3) . .
C6 Ru1 C3 C4 67.5(14) . .
C6 Ru1 C3 C2 -69.5(19) . .
C6 Ru1 C2 C7 -30.2(17) . .
C6 Ru1 C2 C3 100.5(18) . .
C6 Ru1 C2 C1 -139(4) . .
C6 C7 C2 Ru1 49.4(18) . .
C6 C7 C2 C3 -7(3) . .
C6 C7 C2 C1 174.4(17) . .
C11 O C12 C13 -9(3) . .
C11 O C12 C17 165(2) . .
F1 P1 F4 F5 177(2) . .
F1 P1 F4 F6 -78(2) . .
F1 P1 F5 F4 -3(3) . .
F1 P1 F6 F4 76(2) . .
F1 F4 F5 P1 3(3) . .
F1 F4 F6 P1 -67(2) . .
F3 P1 F4 F5 84.6(16) . .
F3 P1 F4 F1 -93(3) . .
F3 P1 F4 F6 -171(2) . .
F3 P1 F5 F4 -86.0(18) . .
F3 P1 F1 F4 81.3(16) . .
F3 P1 F1 F6 154(2) . .
F3 P1 F6 F4 18(5) . .
F3 P1 F6 F1 -58(5) . .
F6 P1 F4 F5 -105(2) . .
F6 P1 F4 F1 78(2) . .
F6 P1 F5 F4 63.9(17) . .
F6 P1 F1 F4 -72.6(18) . .
F6 F4 F5 P1 -55.9(15) . .
F6 F4 F1 P1 67.6(16) . .
F2 P1 F4 F5 176(6) . .
F2 P1 F4 F1 -2(7) . .
F2 P1 F4 F6 -80(6) . .
F2 P1 F5 F4 -177(5) . .
F2 P1 F1 F4 179(3) . .
F2 P1 F1 F6 -108(3) . .
F2 P1 F6 F4 155(4) . .
F2 P1 F6 F1 79(4) . .
